data_1513924
loop_
_publ_author_name
'Rigoli, Jared W.'
'Guzei, Ilia A.'
'Schomaker, Jennifer M.'

_publ_section_title
;
 Aminodiols via Stereocontrolled Oxidation of Methyleneaziridines.
;
_journal_issue 6
_journal_name_full 'Organic letters'
_journal_page_first 1696
_journal_page_last 1699
_journal_paper_doi 10.1021/ol5003576
_journal_volume 16
_journal_year 2014
_chemical_formula_moiety 'C27 H31 N3 O10, 0.47(C4 H8 O2)'
_chemical_formula_sum 'C28.89 H34.77 N3 O10.94'
_chemical_formula_weight 599.10
_chemical_name_systematic
;
 ?
;
_space_group_crystal_system monoclinic
_space_group_IT_number 15
_space_group_name_Hall '-C 2yc'
_space_group_name_H-M_alt 'C 1 2/c 1'
_symmetry_space_group_name_Hall '-C 2yc'
_symmetry_space_group_name_H-M 'C 1 2/c 1'
_atom_sites_solution_hydrogens geom
_audit_creation_date 2014-02-05
_audit_creation_method
;
Olex2 1.2
(compiled 2013.12.10 svn.r2850 for OlexSys, GUI svn.r4736)
;
_cell_angle_alpha 90
_cell_angle_beta 129.604(11)
_cell_angle_gamma 90
_cell_formula_units_Z 8
_cell_length_a 35.053(12)
_cell_length_b 8.354(3)
_cell_length_c 25.955(15)
_cell_measurement_reflns_used 9696
_cell_measurement_temperature 100.0
_cell_measurement_theta_max 28.544
_cell_measurement_theta_min 2.552
_cell_volume 5856(5)
_computing_cell_refinement 'SAINT+ Ver. 7.68A (Bruker-AXS, 2009)'
_computing_data_collection 'APEX2 Ver. 2012.14-3 (Bruker-AXS, 2012)'
_computing_data_reduction 'SAINT+ Ver. 7.68A'
_computing_molecular_graphics SHELXTL
_computing_publication_material SHELXTL
_computing_structure_refinement SHELXTL
_computing_structure_solution 'SHELXTL (Sheldrick, 2008-2012)'
_diffrn_ambient_temperature 100.0
_diffrn_detector_area_resol_mean 7.9
_diffrn_detector_type 'CCD area detector'
_diffrn_measured_fraction_theta_full 0.997
_diffrn_measured_fraction_theta_max 0.997
_diffrn_measurement_device 'three-circle diffractometer'
_diffrn_measurement_device_type Gromit
_diffrn_measurement_method '0.5\% \w and 0.5\% \f scans'
_diffrn_radiation_collimation 'focusing mirrors'
_diffrn_radiation_monochromator 'mirror optics'
_diffrn_radiation_probe x-ray
_diffrn_radiation_type MoK\a
_diffrn_radiation_wavelength 0.71073
_diffrn_reflns_av_R_equivalents 0.0384
_diffrn_reflns_av_unetI/netI 0.0179
_diffrn_reflns_Laue_measured_fraction_full 0.997
_diffrn_reflns_Laue_measured_fraction_max 0.997
_diffrn_reflns_limit_h_max 46
_diffrn_reflns_limit_h_min -46
_diffrn_reflns_limit_k_max 11
_diffrn_reflns_limit_k_min -11
_diffrn_reflns_limit_l_max 34
_diffrn_reflns_limit_l_min -34
_diffrn_reflns_number 70950
_diffrn_reflns_point_group_measured_fraction_full 0.997
_diffrn_reflns_point_group_measured_fraction_max 0.997
_diffrn_reflns_theta_full 25.000
_diffrn_reflns_theta_max 28.566
_diffrn_reflns_theta_min 1.508
_diffrn_source 'microfocus sealed X-ray tube'
_diffrn_source_type 'Incoatec I\ms'
_diffrn_standards_number 0
_exptl_absorpt_coefficient_mu 0.105
_exptl_absorpt_correction_T_max 1.0000
_exptl_absorpt_correction_T_min 0.9428
_exptl_absorpt_correction_type analytical
_exptl_absorpt_process_details
;
SADABS-2012/1 (Bruker,2012) was used for absorption correction.
wR2(int) was 0.0928 before and 0.0492 after correction.
The Ratio of minimum to maximum transmission is 0.9428.
The \l/2 correction factor is Not present.
;
_exptl_crystal_colour colourless
_exptl_crystal_colour_primary colourless
_exptl_crystal_density_diffrn 1.359
_exptl_crystal_density_method 'not measured'
_exptl_crystal_description block
_exptl_crystal_F_000 2533
_exptl_crystal_size_max 0.389
_exptl_crystal_size_mid 0.204
_exptl_crystal_size_min 0.158
_refine_diff_density_max 0.393
_refine_diff_density_min -0.300
_refine_diff_density_rms 0.048
_refine_ls_extinction_method none
_refine_ls_goodness_of_fit_ref 1.032
_refine_ls_hydrogen_treatment mixed
_refine_ls_matrix_type full
_refine_ls_number_parameters 424
_refine_ls_number_reflns 7446
_refine_ls_number_restraints 0
_refine_ls_restrained_S_all 1.032
_refine_ls_R_factor_all 0.0449
_refine_ls_R_factor_gt 0.0402
_refine_ls_shift/su_max 0.001
_refine_ls_shift/su_mean 0.000
_refine_ls_structure_factor_coef Fsqd
_refine_ls_weighting_details 'w=1/[\s^2^(Fo^2^)+(0.0495P)^2^+7.4125P] where P=(Fo^2^+2Fc^2^)/3'
_refine_ls_weighting_scheme calc
_refine_ls_wR_factor_gt 0.1070
_refine_ls_wR_factor_ref 0.1110
_reflns_Friedel_coverage 0.000
_reflns_number_gt 6634
_reflns_number_total 7446
_reflns_threshold_expression 'I > 2\s(I)'
_cod_data_source_file ol5003576_si_004.cif
_cod_data_source_block schomaker15
_cod_original_cell_volume 5856(4)
_cod_database_code 1513924
_shelxl_version_number 2013-3
_shelx_space_group_comment
;
The symmetry employed for this shelxl refinement is uniquely defined
by the following loop, which should always be used as a source of
symmetry information in preference to the above space-group names.
They are only intended as comments.
;
_shelx_estimated_absorpt_t_max 0.984
_shelx_estimated_absorpt_t_min 0.960
_olex2_refinement_description
;
1. Fixed Uiso
 At 1.2 times of:
  All C(H) groups, All C(H,H) groups
 At 1.5 times of:
  All C(H,H,H) groups, All O(H) groups
2. Others
 Sof(O1S)=Sof(O2S)=Sof(C1S)=Sof(H1SA)=Sof(H1SB)=Sof(H1SC)=Sof(C2S)=Sof(C3S)=
 Sof(H3SA)=Sof(H3SB)=Sof(C4S)=Sof(H4SA)=Sof(H4SB)=Sof(H4SC)=FVAR(1)
3.a Ternary CH refined with riding coordinates:
 C2(H2), C3(H3), C14(H14)
3.b Secondary CH2 refined with riding coordinates:
 C13(H13A,H13B), C20(H20A,H20B), C3S(H3SA,H3SB)
3.c Aromatic/amide H refined with riding coordinates:
 C6(H6), C7(H7), C9(H9), C10(H10A), C23(H23), C24(H24), C26(H26), C27(H27)
3.d Idealised Me refined as rotating group:
 C12(H12A,H12B,H12C), C15(H15A,H15B,H15C), C16(H16A,H16B,H16C), C18(H18A,H18B,
 H18C), C19(H19A,H19B,H19C), C1S(H1SA,H1SB,H1SC), C4S(H4SA,H4SB,H4SC)
3.e Idealised tetrahedral OH refined as rotating group:
 O10(H10)
;

loop_
_space_group_symop_operation_xyz
'x, y, z'
'-x, y, -z+1/2'
'x+1/2, y+1/2, z'
'-x+1/2, y+1/2, -z+1/2'
'-x, -y, -z'
'x, -y, z-1/2'
'-x+1/2, -y+1/2, -z'
'x+1/2, -y+1/2, z-1/2'

loop_
_atom_site_label
_atom_site_type_symbol
_atom_site_fract_x
_atom_site_fract_y
_atom_site_fract_z
_atom_site_U_iso_or_equiv
_atom_site_adp_type
_atom_site_occupancy
_atom_site_site_symmetry_order
_atom_site_calc_flag
_atom_site_refinement_flags_posn
_atom_site_refinement_flags_occupancy
_atom_site_disorder_assembly
_atom_site_disorder_group
O1 O 0.57212(3) 0.37541(10) 0.62203(4) 0.01842(17) Uani 1 1 d . . . .
O2 O 0.55876(3) 0.50628(10) 0.53647(4) 0.01634(17) Uani 1 1 d . . . .
O3 O 0.70889(3) 0.59572(10) 0.71374(4) 0.01966(18) Uani 1 1 d . . . .
O4 O 0.66950(5) 0.21310(15) 0.92033(6) 0.0389(3) Uani 1 1 d . . . .
O5 O 0.73789(4) 0.11895(14) 0.94743(5) 0.0358(2) Uani 1 1 d . . . .
O6 O 0.64160(3) 1.02466(10) 0.57510(4) 0.01773(17) Uani 1 1 d . . . .
O7 O 0.65610(4) 1.26180(11) 0.62634(5) 0.0246(2) Uani 1 1 d . . . .
O8 O 0.82929(4) 1.16010(16) 0.56648(6) 0.0396(3) Uani 1 1 d . . . .
O9 O 0.85386(5) 1.36345(16) 0.63213(8) 0.0532(4) Uani 1 1 d . . . .
O10 O 0.52081(3) 0.78012(10) 0.44459(4) 0.01922(18) Uani 1 1 d . . . .
H10 H 0.4951 0.7278 0.4295 0.029 Uiso 1 1 calc GR . . .
N1 N 0.62500(4) 0.57937(11) 0.63911(5) 0.01453(18) Uani 1 1 d . . . .
N2 N 0.69927(5) 0.19634(14) 0.91084(6) 0.0280(2) Uani 1 1 d . . . .
N3 N 0.82563(4) 1.25186(16) 0.59978(7) 0.0303(3) Uani 1 1 d . . . .
C1 C 0.58422(4) 0.47527(13) 0.60157(6) 0.0153(2) Uani 1 1 d . . . .
C2 C 0.58956(4) 0.60682(13) 0.52950(6) 0.0149(2) Uani 1 1 d . . . .
H2 H 0.6138 0.5323 0.5339 0.018 Uiso 1 1 calc R . . .
C3 C 0.61984(4) 0.70607(13) 0.59481(5) 0.0143(2) Uani 1 1 d . . . .
H3 H 0.6532 0.7285 0.6085 0.017 Uiso 1 1 calc R . . .
C4 C 0.67124(4) 0.53985(13) 0.69951(6) 0.0155(2) Uani 1 1 d . . . .
C5 C 0.67335(4) 0.43673(14) 0.74840(6) 0.0160(2) Uani 1 1 d . . . .
C6 C 0.71302(4) 0.33099(14) 0.78668(6) 0.0184(2) Uani 1 1 d . . . .
H6 H 0.7347 0.3155 0.7769 0.022 Uiso 1 1 calc R . . .
C7 C 0.72090(5) 0.24830(15) 0.83911(6) 0.0207(2) Uani 1 1 d . . . .
H7 H 0.7476 0.1750 0.8653 0.025 Uiso 1 1 calc R . . .
C8 C 0.68880(5) 0.27546(15) 0.85224(6) 0.0211(2) Uani 1 1 d . . . .
C9 C 0.64873(5) 0.37775(15) 0.81445(6) 0.0224(2) Uani 1 1 d . . . .
H9 H 0.6271 0.3923 0.8243 0.027 Uiso 1 1 calc R . . .
C10 C 0.64098(5) 0.45862(15) 0.76185(6) 0.0196(2) Uani 1 1 d . . . .
H10A H 0.6136 0.5291 0.7349 0.024 Uiso 1 1 calc R . . .
C11 C 0.55818(4) 0.67371(14) 0.45830(6) 0.0164(2) Uani 1 1 d . . . .
C12 C 0.59177(5) 0.76947(15) 0.45106(6) 0.0205(2) Uani 1 1 d . . . .
H12A H 0.6203 0.7037 0.4657 0.031 Uiso 1 1 calc GR . . .
H12B H 0.6034 0.8661 0.4787 0.031 Uiso 1 1 calc GR . . .
H12C H 0.5732 0.7999 0.4041 0.031 Uiso 1 1 calc GR . . .
C13 C 0.53271(4) 0.53692(15) 0.40649(6) 0.0187(2) Uani 1 1 d . . . .
H13A H 0.5114 0.4777 0.4127 0.022 Uiso 1 1 calc R . . .
H13B H 0.5106 0.5859 0.3614 0.022 Uiso 1 1 calc R . . .
C14 C 0.56594(4) 0.41416(15) 0.40729(6) 0.0187(2) Uani 1 1 d . . . .
H14 H 0.5998 0.4611 0.4331 0.022 Uiso 1 1 calc R . . .
C15 C 0.54597(6) 0.3807(2) 0.33619(7) 0.0338(3) Uani 1 1 d . . . .
H15A H 0.5116 0.3435 0.3091 0.051 Uiso 1 1 calc GR . . .
H15B H 0.5662 0.2980 0.3371 0.051 Uiso 1 1 calc GR . . .
H15C H 0.5472 0.4790 0.3167 0.051 Uiso 1 1 calc GR . . .
C16 C 0.57009(6) 0.25798(17) 0.44071(7) 0.0288(3) Uani 1 1 d . . . .
H16A H 0.5798 0.2808 0.4847 0.043 Uiso 1 1 calc GR . . .
H16B H 0.5951 0.1895 0.4461 0.043 Uiso 1 1 calc GR . . .
H16C H 0.5380 0.2030 0.4129 0.043 Uiso 1 1 calc GR . . .
C17 C 0.60075(4) 0.86059(13) 0.60572(6) 0.0166(2) Uani 1 1 d . . . .
C18 C 0.55014(5) 0.83837(14) 0.58824(6) 0.0203(2) Uani 1 1 d . . . .
H18A H 0.5395 0.9402 0.5942 0.030 Uiso 1 1 calc GR . . .
H18B H 0.5529 0.7573 0.6177 0.030 Uiso 1 1 calc GR . . .
H18C H 0.5258 0.8035 0.5416 0.030 Uiso 1 1 calc GR . . .
C19 C 0.63902(5) 0.90796(15) 0.68001(6) 0.0210(2) Uani 1 1 d . . . .
H19A H 0.6718 0.9174 0.6923 0.031 Uiso 1 1 calc GR . . .
H19B H 0.6399 0.8257 0.7077 0.031 Uiso 1 1 calc GR . . .
H19C H 0.6296 1.0109 0.6872 0.031 Uiso 1 1 calc GR . . .
C20 C 0.59559(4) 1.00112(14) 0.56409(6) 0.0179(2) Uani 1 1 d . . . .
H20A H 0.5682 0.9800 0.5161 0.021 Uiso 1 1 calc R . . .
H20B H 0.5875 1.0996 0.5767 0.021 Uiso 1 1 calc R . . .
C21 C 0.66633(4) 1.16147(14) 0.60333(6) 0.0168(2) Uani 1 1 d . . . .
C22 C 0.70812(4) 1.17920(14) 0.60223(6) 0.0165(2) Uani 1 1 d . . . .
C23 C 0.71174(4) 1.08411(14) 0.56144(6) 0.0191(2) Uani 1 1 d . . . .
H23 H 0.6879 1.0030 0.5345 0.023 Uiso 1 1 calc R . . .
C24 C 0.75033(5) 1.10823(15) 0.56031(6) 0.0214(2) Uani 1 1 d . . . .
H24 H 0.7533 1.0448 0.5326 0.026 Uiso 1 1 calc R . . .
C25 C 0.78437(4) 1.22702(15) 0.60055(6) 0.0215(2) Uani 1 1 d . . . .
C26 C 0.78174(5) 1.32299(15) 0.64157(6) 0.0218(2) Uani 1 1 d . . . .
H26 H 0.8059 1.4031 0.6687 0.026 Uiso 1 1 calc R . . .
C27 C 0.74285(5) 1.29899(14) 0.64193(6) 0.0193(2) Uani 1 1 d . . . .
H27 H 0.7398 1.3640 0.6692 0.023 Uiso 1 1 calc R . . .
O1S O 0.53834(12) 0.7530(4) 0.27323(18) 0.0603(9) Uani 0.472(2) 1 d . P A -1
O2S O 0.48411(10) 0.9514(3) 0.22038(15) 0.0491(7) Uani 0.472(2) 1 d . P A -1
C1S C 0.5541(4) 0.9566(15) 0.2292(6) 0.065(3) Uani 0.472(2) 1 d . P A -1
H1SA H 0.5501 0.9088 0.1916 0.097 Uiso 0.472(2) 1 calc GR P A -1
H1SB H 0.5889 0.9494 0.2698 0.097 Uiso 0.472(2) 1 calc GR P A -1
H1SC H 0.5440 1.0692 0.2194 0.097 Uiso 0.472(2) 1 calc GR P A -1
C2S C 0.52450(14) 0.8742(5) 0.2392(2) 0.0335(9) Uani 0.472(2) 1 d . P A -1
C3S C 0.4535(2) 0.8768(5) 0.2317(3) 0.0388(9) Uani 0.472(2) 1 d . P A -1
H3SA H 0.4657 0.7666 0.2480 0.047 Uiso 0.472(2) 1 calc R P A -1
H3SB H 0.4195 0.8685 0.1884 0.047 Uiso 0.472(2) 1 calc R P A -1
C4S C 0.4509(3) 0.9630(12) 0.2818(5) 0.0317(14) Uani 0.472(2) 1 d . P A -1
H4SA H 0.4256 0.9124 0.2815 0.048 Uiso 0.472(2) 1 calc GR P A -1
H4SB H 0.4424 1.0758 0.2690 0.048 Uiso 0.472(2) 1 calc GR P A -1
H4SC H 0.4832 0.9558 0.3267 0.048 Uiso 0.472(2) 1 calc GR P A -1

loop_
_atom_site_aniso_label
_atom_site_aniso_U_11
_atom_site_aniso_U_22
_atom_site_aniso_U_33
_atom_site_aniso_U_23
_atom_site_aniso_U_13
_atom_site_aniso_U_12
O1 0.0182(4) 0.0162(4) 0.0230(4) 0.0014(3) 0.0141(4) -0.0016(3)
O2 0.0161(4) 0.0149(4) 0.0181(4) -0.0006(3) 0.0110(3) -0.0028(3)
O3 0.0173(4) 0.0197(4) 0.0207(4) 0.0004(3) 0.0115(3) -0.0029(3)
O4 0.0505(7) 0.0459(7) 0.0374(6) 0.0084(5) 0.0360(6) 0.0022(5)
O5 0.0451(6) 0.0360(6) 0.0263(5) 0.0114(4) 0.0228(5) 0.0079(5)
O6 0.0209(4) 0.0122(4) 0.0241(4) -0.0010(3) 0.0162(4) -0.0011(3)
O7 0.0279(5) 0.0186(4) 0.0338(5) -0.0080(4) 0.0227(4) -0.0032(4)
O8 0.0317(5) 0.0561(7) 0.0423(6) -0.0025(5) 0.0288(5) 0.0014(5)
O9 0.0365(6) 0.0426(7) 0.0924(11) -0.0166(7) 0.0466(7) -0.0132(5)
O10 0.0162(4) 0.0156(4) 0.0227(4) 0.0003(3) 0.0108(4) 0.0011(3)
N1 0.0159(4) 0.0119(4) 0.0161(4) 0.0005(3) 0.0104(4) -0.0010(3)
N2 0.0385(6) 0.0256(6) 0.0240(6) 0.0032(4) 0.0219(5) -0.0010(5)
N3 0.0223(5) 0.0325(6) 0.0386(7) 0.0048(5) 0.0206(5) 0.0030(5)
C1 0.0148(5) 0.0135(5) 0.0183(5) -0.0011(4) 0.0109(4) 0.0008(4)
C2 0.0150(5) 0.0140(5) 0.0172(5) -0.0012(4) 0.0110(4) -0.0017(4)
C3 0.0162(5) 0.0122(5) 0.0153(5) 0.0009(4) 0.0105(4) 0.0000(4)
C4 0.0177(5) 0.0127(5) 0.0169(5) -0.0008(4) 0.0115(4) 0.0003(4)
C5 0.0184(5) 0.0136(5) 0.0160(5) -0.0014(4) 0.0110(4) -0.0023(4)
C6 0.0188(5) 0.0174(5) 0.0194(5) 0.0005(4) 0.0124(5) -0.0001(4)
C7 0.0229(6) 0.0173(5) 0.0203(6) 0.0023(4) 0.0129(5) 0.0006(4)
C8 0.0282(6) 0.0187(5) 0.0183(5) 0.0001(4) 0.0157(5) -0.0037(5)
C9 0.0270(6) 0.0225(6) 0.0241(6) -0.0010(5) 0.0193(5) -0.0012(5)
C10 0.0215(5) 0.0181(5) 0.0216(6) 0.0005(4) 0.0149(5) 0.0012(4)
C11 0.0157(5) 0.0161(5) 0.0164(5) 0.0002(4) 0.0098(4) 0.0003(4)
C12 0.0223(6) 0.0220(6) 0.0199(6) -0.0001(4) 0.0146(5) -0.0033(5)
C13 0.0159(5) 0.0191(5) 0.0164(5) -0.0017(4) 0.0081(4) 0.0000(4)
C14 0.0194(5) 0.0202(5) 0.0163(5) -0.0012(4) 0.0112(5) 0.0008(4)
C15 0.0412(8) 0.0400(8) 0.0222(6) 0.0017(6) 0.0212(6) 0.0098(7)
C16 0.0354(7) 0.0233(6) 0.0309(7) 0.0054(5) 0.0226(6) 0.0081(5)
C17 0.0200(5) 0.0125(5) 0.0201(5) -0.0006(4) 0.0141(5) -0.0002(4)
C18 0.0232(6) 0.0166(5) 0.0279(6) 0.0002(5) 0.0195(5) 0.0015(4)
C19 0.0276(6) 0.0159(5) 0.0210(6) -0.0032(4) 0.0163(5) -0.0012(5)
C20 0.0187(5) 0.0136(5) 0.0239(6) 0.0001(4) 0.0148(5) -0.0004(4)
C21 0.0195(5) 0.0138(5) 0.0166(5) 0.0001(4) 0.0112(4) 0.0003(4)
C22 0.0185(5) 0.0137(5) 0.0174(5) 0.0012(4) 0.0115(4) 0.0006(4)
C23 0.0198(5) 0.0173(5) 0.0194(5) -0.0021(4) 0.0122(5) -0.0012(4)
C24 0.0224(6) 0.0225(6) 0.0207(6) 0.0000(5) 0.0145(5) 0.0028(5)
C25 0.0174(5) 0.0227(6) 0.0236(6) 0.0047(5) 0.0127(5) 0.0026(4)
C26 0.0186(5) 0.0188(5) 0.0219(6) -0.0009(4) 0.0101(5) -0.0019(4)
C27 0.0216(5) 0.0158(5) 0.0186(5) -0.0015(4) 0.0120(5) -0.0005(4)
O1S 0.0577(19) 0.0526(18) 0.080(2) 0.0301(17) 0.0481(18) 0.0192(15)
O2S 0.0514(17) 0.0329(12) 0.082(2) 0.0148(12) 0.0510(16) 0.0110(11)
C1S 0.117(8) 0.044(4) 0.043(5) 0.010(3) 0.055(5) 0.009(4)
C2S 0.0228(17) 0.0297(17) 0.0273(19) -0.0032(15) 0.0064(14) -0.0039(15)
C3S 0.050(3) 0.0309(19) 0.055(3) -0.004(2) 0.042(2) 0.001(2)
C4S 0.037(2) 0.041(3) 0.021(2) -0.0047(19) 0.0198(17) 0.010(2)

loop_
_atom_type_symbol
_atom_type_description
_atom_type_scat_dispersion_real
_atom_type_scat_dispersion_imag
_atom_type_scat_source
C C 0.0033 0.0016 'International Tables Vol C Tables 4.2.6.8 and 6.1.1.4'
H H 0.0000 0.0000 'International Tables Vol C Tables 4.2.6.8 and 6.1.1.4'
N N 0.0061 0.0033 'International Tables Vol C Tables 4.2.6.8 and 6.1.1.4'
O O 0.0106 0.0060 'International Tables Vol C Tables 4.2.6.8 and 6.1.1.4'

loop_
_geom_angle_atom_site_label_1
_geom_angle_atom_site_label_2
_geom_angle_atom_site_label_3
_geom_angle
C1 O2 C2 108.37(9)
C21 O6 C20 118.17(9)
C11 O10 H10 109.5
C1 N1 C3 109.63(9)
C4 N1 C1 124.85(10)
C4 N1 C3 121.20(9)
O4 N2 O5 124.38(12)
O4 N2 C8 118.24(12)
O5 N2 C8 117.38(12)
O8 N3 O9 124.09(13)
O8 N3 C25 117.89(12)
O9 N3 C25 118.02(13)
O1 C1 O2 123.52(11)
O1 C1 N1 127.79(11)
O2 C1 N1 108.67(9)
O2 C2 H2 105.6
O2 C2 C3 102.50(9)
O2 C2 C11 109.81(9)
C3 C2 H2 105.6
C11 C2 H2 105.6
C11 C2 C3 126.15(10)
N1 C3 C2 97.24(9)
N1 C3 H3 108.7
N1 C3 C17 107.67(9)
C2 C3 H3 108.7
C2 C3 C17 124.62(10)
C17 C3 H3 108.7
O3 C4 N1 120.57(11)
O3 C4 C5 120.46(10)
N1 C4 C5 118.84(10)
C6 C5 C4 117.20(10)
C6 C5 C10 120.41(11)
C10 C5 C4 121.88(11)
C5 C6 H6 120.0
C7 C6 C5 119.95(11)
C7 C6 H6 120.0
C6 C7 H7 120.9
C8 C7 C6 118.30(12)
C8 C7 H7 120.9
C7 C8 N2 118.22(12)
C9 C8 N2 118.79(12)
C9 C8 C7 122.94(12)
C8 C9 H9 120.9
C8 C9 C10 118.23(12)
C10 C9 H9 120.9
C5 C10 H10A 119.9
C9 C10 C5 120.15(12)
C9 C10 H10A 119.9
O10 C11 C2 111.52(9)
O10 C11 C12 107.41(10)
O10 C11 C13 108.34(9)
C2 C11 C13 110.67(10)
C12 C11 C2 108.78(10)
C12 C11 C13 110.07(10)
C11 C12 H12A 109.5
C11 C12 H12B 109.5
C11 C12 H12C 109.5
H12A C12 H12B 109.5
H12A C12 H12C 109.5
H12B C12 H12C 109.5
C11 C13 H13A 107.8
C11 C13 H13B 107.8
H13A C13 H13B 107.2
C14 C13 C11 117.92(10)
C14 C13 H13A 107.8
C14 C13 H13B 107.8
C13 C14 H14 108.3
C15 C14 C13 110.22(10)
C15 C14 H14 108.3
C16 C14 C13 112.02(10)
C16 C14 H14 108.3
C16 C14 C15 109.63(12)
C14 C15 H15A 109.5
C14 C15 H15B 109.5
C14 C15 H15C 109.5
H15A C15 H15B 109.5
H15A C15 H15C 109.5
H15B C15 H15C 109.5
C14 C16 H16A 109.5
C14 C16 H16B 109.5
C14 C16 H16C 109.5
H16A C16 H16B 109.5
H16A C16 H16C 109.5
H16B C16 H16C 109.5
C18 C17 C3 113.22(9)
C18 C17 C19 108.70(10)
C19 C17 C3 107.90(10)
C20 C17 C3 112.26(9)
C20 C17 C18 106.89(10)
C20 C17 C19 107.70(10)
C17 C18 H18A 109.5
C17 C18 H18B 109.5
C17 C18 H18C 109.5
H18A C18 H18B 109.5
H18A C18 H18C 109.5
H18B C18 H18C 109.5
C17 C19 H19A 109.5
C17 C19 H19B 109.5
C17 C19 H19C 109.5
H19A C19 H19B 109.5
H19A C19 H19C 109.5
H19B C19 H19C 109.5
O6 C20 C17 110.32(9)
O6 C20 H20A 109.6
O6 C20 H20B 109.6
C17 C20 H20A 109.6
C17 C20 H20B 109.6
H20A C20 H20B 108.1
O6 C21 C22 112.13(10)
O7 C21 O6 124.81(11)
O7 C21 C22 123.06(11)
C23 C22 C21 121.65(11)
C23 C22 C27 120.75(11)
C27 C22 C21 117.56(11)
C22 C23 H23 120.1
C24 C23 C22 119.75(11)
C24 C23 H23 120.1
C23 C24 H24 120.9
C25 C24 C23 118.19(12)
C25 C24 H24 120.9
C24 C25 N3 118.21(12)
C26 C25 N3 118.48(12)
C26 C25 C24 123.31(12)
C25 C26 H26 120.9
C25 C26 C27 118.10(12)
C27 C26 H26 120.9
C22 C27 H27 120.0
C26 C27 C22 119.90(11)
C26 C27 H27 120.0
C2S O2S C3S 118.5(3)
H1SA C1S H1SB 109.5
H1SA C1S H1SC 109.5
H1SB C1S H1SC 109.5
C2S C1S H1SA 109.5
C2S C1S H1SB 109.5
C2S C1S H1SC 109.5
O1S C2S O2S 120.3(4)
O1S C2S C1S 122.8(7)
O2S C2S C1S 115.7(6)
O2S C3S H3SA 108.5
O2S C3S H3SB 108.5
O2S C3S C4S 115.3(5)
H3SA C3S H3SB 107.5
C4S C3S H3SA 108.5
C4S C3S H3SB 108.5
C3S C4S H4SA 109.5
C3S C4S H4SB 109.5
C3S C4S H4SC 109.5
H4SA C4S H4SB 109.5
H4SA C4S H4SC 109.5
H4SB C4S H4SC 109.5

loop_
_geom_bond_atom_site_label_1
_geom_bond_atom_site_label_2
_geom_bond_distance
O1 C1 1.2020(14)
O2 C1 1.3401(16)
O2 C2 1.4670(13)
O3 C4 1.2145(15)
O4 N2 1.2237(17)
O5 N2 1.2302(17)
O6 C20 1.4606(15)
O6 C21 1.3360(14)
O7 C21 1.2088(15)
O8 N3 1.2216(18)
O9 N3 1.2221(18)
O10 H10 0.8400
O10 C11 1.4279(14)
N1 C1 1.4046(15)
N1 C3 1.4864(15)
N1 C4 1.3979(15)
N2 C8 1.4741(17)
N3 C25 1.4739(17)
C2 H2 1.0000
C2 C3 1.5471(17)
C2 C11 1.5317(18)
C3 H3 1.0000
C3 C17 1.5606(16)
C4 C5 1.4961(17)
C5 C6 1.3928(17)
C5 C10 1.3955(16)
C6 H6 0.9500
C6 C7 1.3879(18)
C7 H7 0.9500
C7 C8 1.3866(18)
C8 C9 1.3815(19)
C9 H9 0.9500
C9 C10 1.3861(18)
C10 H10A 0.9500
C11 C12 1.5307(16)
C11 C13 1.5429(17)
C12 H12A 0.9800
C12 H12B 0.9800
C12 H12C 0.9800
C13 H13A 0.9900
C13 H13B 0.9900
C13 C14 1.5420(17)
C14 H14 1.0000
C14 C15 1.525(2)
C14 C16 1.5215(19)
C15 H15A 0.9800
C15 H15B 0.9800
C15 H15C 0.9800
C16 H16A 0.9800
C16 H16B 0.9800
C16 H16C 0.9800
C17 C18 1.5369(17)
C17 C19 1.5415(18)
C17 C20 1.5263(17)
C18 H18A 0.9800
C18 H18B 0.9800
C18 H18C 0.9800
C19 H19A 0.9800
C19 H19B 0.9800
C19 H19C 0.9800
C20 H20A 0.9900
C20 H20B 0.9900
C21 C22 1.4905(17)
C22 C23 1.3925(17)
C22 C27 1.3950(17)
C23 H23 0.9500
C23 C24 1.3863(17)
C24 H24 0.9500
C24 C25 1.3821(18)
C25 C26 1.3820(19)
C26 H26 0.9500
C26 C27 1.3835(18)
C27 H27 0.9500
O1S C2S 1.222(5)
O2S C2S 1.333(5)
O2S C3S 1.424(5)
C1S H1SA 0.9800
C1S H1SB 0.9800
C1S H1SC 0.9800
C1S C2S 1.399(12)
C3S H3SA 0.9900
C3S H3SB 0.9900
C3S C4S 1.538(10)
C4S H4SA 0.9800
C4S H4SB 0.9800
C4S H4SC 0.9800

loop_
_geom_hbond_atom_site_label_D
_geom_hbond_atom_site_label_H
_geom_hbond_atom_site_label_A
_geom_hbond_distance_DH
_geom_hbond_distance_HA
_geom_hbond_distance_DA
_geom_hbond_angle_DHA
_geom_hbond_site_symmetry_A
O10 H10 O1 0.84 2.02 2.8475(15) 169.7 5_666

loop_
_geom_torsion_atom_site_label_1
_geom_torsion_atom_site_label_2
_geom_torsion_atom_site_label_3
_geom_torsion_atom_site_label_4
_geom_torsion
O2 C2 C3 N1 34.94(10)
O2 C2 C3 C17 -82.41(12)
O2 C2 C11 O10 65.17(12)
O2 C2 C11 C12 -176.54(9)
O2 C2 C11 C13 -55.50(12)
O3 C4 C5 C6 -38.21(16)
O3 C4 C5 C10 133.65(13)
O4 N2 C8 C7 -176.01(13)
O4 N2 C8 C9 6.43(19)
O5 N2 C8 C7 4.76(18)
O5 N2 C8 C9 -172.79(12)
O6 C21 C22 C23 15.25(16)
O6 C21 C22 C27 -167.01(10)
O7 C21 C22 C23 -163.63(12)
O7 C21 C22 C27 14.11(17)
O8 N3 C25 C24 -4.10(19)
O8 N3 C25 C26 175.65(13)
O9 N3 C25 C24 175.45(14)
O9 N3 C25 C26 -4.80(19)
O10 C11 C13 C14 174.76(10)
N1 C3 C17 C18 -60.67(12)
N1 C3 C17 C19 59.67(12)
N1 C3 C17 C20 178.19(9)
N1 C4 C5 C6 146.00(11)
N1 C4 C5 C10 -42.15(16)
N2 C8 C9 C10 176.28(11)
N3 C25 C26 C27 179.93(11)
C1 O2 C2 C3 -31.93(11)
C1 O2 C2 C11 -168.16(9)
C1 N1 C3 C2 -28.88(10)
C1 N1 C3 C17 101.02(11)
C1 N1 C4 O3 146.08(11)
C1 N1 C4 C5 -38.13(15)
C2 O2 C1 O1 -167.44(11)
C2 O2 C1 N1 13.78(11)
C2 C3 C17 C18 51.70(14)
C2 C3 C17 C19 172.05(10)
C2 C3 C17 C20 -69.43(14)
C2 C11 C13 C14 -62.69(13)
C3 N1 C1 O1 -167.50(11)
C3 N1 C1 O2 11.20(12)
C3 N1 C4 O3 -8.12(16)
C3 N1 C4 C5 167.67(10)
C3 C2 C11 O10 -58.06(14)
C3 C2 C11 C12 60.22(14)
C3 C2 C11 C13 -178.73(10)
C3 C17 C20 O6 -52.17(13)
C4 N1 C1 O1 35.78(18)
C4 N1 C1 O2 -145.52(10)
C4 N1 C3 C2 128.83(10)
C4 N1 C3 C17 -101.26(12)
C4 C5 C6 C7 171.12(11)
C4 C5 C10 C9 -170.17(11)
C5 C6 C7 C8 -0.66(18)
C6 C5 C10 C9 1.43(18)
C6 C7 C8 N2 -175.74(11)
C6 C7 C8 C9 1.71(19)
C7 C8 C9 C10 -1.15(19)
C8 C9 C10 C5 -0.44(19)
C10 C5 C6 C7 -0.86(18)
C11 C2 C3 N1 161.23(10)
C11 C2 C3 C17 43.87(16)
C11 C13 C14 C15 -135.62(12)
C11 C13 C14 C16 102.03(13)
C12 C11 C13 C14 57.59(14)
C18 C17 C20 O6 -176.89(9)
C19 C17 C20 O6 66.46(12)
C20 O6 C21 O7 7.31(17)
C20 O6 C21 C22 -171.54(9)
C21 O6 C20 C17 -116.06(11)
C21 C22 C23 C24 177.85(11)
C21 C22 C27 C26 -178.51(11)
C22 C23 C24 C25 0.29(18)
C23 C22 C27 C26 -0.74(18)
C23 C24 C25 N3 179.52(11)
C23 C24 C25 C26 -0.22(19)
C24 C25 C26 C27 -0.34(19)
C25 C26 C27 C22 0.81(18)
C27 C22 C23 C24 0.18(18)
C2S O2S C3S C4S 114.8(5)
C3S O2S C2S O1S -9.7(5)
C3S O2S C2S C1S -177.5(7)
